data_4328530
loop_
_publ_author_name
'Ruchi Gaur'
'Lallan Mishra'

_publ_section_title
;
 Synthesis and Characterization of Ru(II)-DMSO-Cl-Chalcone Complexes: DNA
 Binding, Nuclease, and Topoisomerase II Inhibitory Activity
;
_journal_name_full 'Inorganic Chemistry'
_journal_page_first 3059
_journal_page_last 3070
_journal_paper_doi 10.1021/ic202440r
_journal_volume 51
_journal_year 2012
_chemical_formula_sum 'C20.5 H29 Cl2 O6 Ru S4'
_chemical_formula_weight 671.68
_chemical_name_systematic
;
 ?
;
_space_group_IT_number 15
_symmetry_cell_setting monoclinic
_symmetry_space_group_name_Hall '-C 2yc'
_symmetry_space_group_name_H-M 'C 1 2/c 1'
_atom_sites_solution_hydrogens geom
_atom_sites_solution_primary direct
_atom_sites_solution_secondary difmap
_audit_creation_method SHELXL-97
_cell_angle_alpha 90.00
_cell_angle_beta 120.357(10)
_cell_angle_gamma 90.00
_cell_formula_units_Z 8
_cell_length_a 23.2656(17)
_cell_length_b 11.7850(5)
_cell_length_c 23.5597(18)
_cell_measurement_temperature 150(2)
_cell_volume 5574.0(9)
_computing_cell_refinement 'CrysAlis RED, Oxford Diffraction Ltd.,'
_computing_data_collection 'CrysAlis CCD, Oxford Diffraction Ltd.,'
_computing_data_reduction 'CrysAlis RED, Oxford Diffraction Ltd.,'
_computing_molecular_graphics Ortep3
_computing_publication_material Shelx97
_computing_structure_refinement 'SHELXL-97 (Sheldrick, 1997)'
_computing_structure_solution 'SHELXS-97 (Sheldrick, 1997)'
_diffrn_ambient_temperature 150(2)
_diffrn_detector_area_resol_mean 15.9948
_diffrn_measured_fraction_theta_full 0.998
_diffrn_measured_fraction_theta_max 0.998
_diffrn_measurement_device_type 'OXFORD DIFFRACTION XCALIBUR-S'
_diffrn_measurement_method \w/q-scan
_diffrn_radiation_monochromator graphite
_diffrn_radiation_source 'Enhance (Mo) X-ray Source'
_diffrn_radiation_type MoK\a
_diffrn_radiation_wavelength 0.71073
_diffrn_reflns_av_R_equivalents 0.0738
_diffrn_reflns_av_sigmaI/netI 0.0480
_diffrn_reflns_limit_h_max 27
_diffrn_reflns_limit_h_min -27
_diffrn_reflns_limit_k_max 14
_diffrn_reflns_limit_k_min -10
_diffrn_reflns_limit_l_max 28
_diffrn_reflns_limit_l_min -27
_diffrn_reflns_number 19642
_diffrn_reflns_theta_full 25.00
_diffrn_reflns_theta_max 25.00
_diffrn_reflns_theta_min 3.46
_exptl_absorpt_coefficient_mu 1.087
_exptl_absorpt_correction_T_max 0.8716
_exptl_absorpt_correction_T_min 0.7881
_exptl_absorpt_correction_type multi-scan
_exptl_absorpt_process_details
;
CrysAlis RED, Oxford Diffraction Ltd.,
Version 1.171.31.7 (release 18-10-2006 CrysAlis171 .NET)
(compiled Oct 18 2006,16:28:17)
empirical absorption correction using spherical harmonics,
 implemented in SCALE3 ABSPACK scaling algorithm.
;
_exptl_crystal_colour orange
_exptl_crystal_density_diffrn 1.601
_exptl_crystal_description block
_exptl_crystal_F_000 2736
_exptl_crystal_size_max 0.23
_exptl_crystal_size_mid 0.18
_exptl_crystal_size_min 0.13
_refine_diff_density_max 4.354
_refine_diff_density_min -1.592
_refine_diff_density_rms 0.230
_refine_ls_extinction_method none
_refine_ls_goodness_of_fit_ref 1.221
_refine_ls_hydrogen_treatment riding
_refine_ls_matrix_type full
_refine_ls_number_parameters 310
_refine_ls_number_reflns 4897
_refine_ls_number_restraints 0
_refine_ls_restrained_S_all 1.221
_refine_ls_R_factor_all 0.1065
_refine_ls_R_factor_gt 0.0974
_refine_ls_shift/su_max 0.000
_refine_ls_shift/su_mean 0.000
_refine_ls_structure_factor_coef Fsqd
_refine_ls_weighting_details 'calc w=1/[\s^2^(Fo^2^)+(0.0813P)^2^+278.8953P] where P=(Fo^2^+2Fc^2^)/3'
_refine_ls_weighting_scheme calc
_refine_ls_wR_factor_gt 0.2509
_refine_ls_wR_factor_ref 0.2546
_reflns_number_gt 4214
_reflns_number_total 4897
_reflns_threshold_expression >2sigma(I)
_cod_data_source_file ic202440r_si_002_4.cif
_cod_data_source_block complex5
_cod_depositor_comments
;

2021-04-14
Z value and formula fixed to values more according to usual
chemical conventions.                 miguel
;
_cod_original_formula_sum 'C41 H58 Cl4 O12 Ru2 S8'
_cod_original_formula_weight 1343.37
_cod_original_formula_units_Z 4
_cod_original_cell_volume 5574.0(6)
_cod_original_sg_symbol_H-M 'C 2/c'
_cod_database_code 4328530

loop_
_symmetry_equiv_pos_as_xyz
'x, y, z'
'-x, y, -z+1/2'
'x+1/2, y+1/2, z'
'-x+1/2, y+1/2, -z+1/2'
'-x, -y, -z'
'x, -y, z-1/2'
'-x+1/2, -y+1/2, -z'
'x+1/2, -y+1/2, z-1/2'

loop_
_atom_site_label
_atom_site_type_symbol
_atom_site_fract_x
_atom_site_fract_y
_atom_site_fract_z
_atom_site_U_iso_or_equiv
_atom_site_adp_type
_atom_site_occupancy
_atom_site_symmetry_multiplicity
_atom_site_calc_flag
_atom_site_refinement_flags
Ru1 Ru 0.19279(4) 0.20458(7) 0.10595(4) 0.0165(3) Uani 1 1 d .
S1 S 0.43137(15) -0.1519(3) 0.06914(15) 0.0283(7) Uani 1 1 d .
S2 S 0.11594(13) 0.1715(2) 0.00034(13) 0.0197(6) Uani 1 1 d .
S3 S 0.16119(13) 0.0549(2) 0.14524(13) 0.0219(6) Uani 1 1 d .
S4 S 0.12742(13) 0.3289(2) 0.11902(14) 0.0219(6) Uani 1 1 d .
Cl1 Cl 0.24348(14) 0.3579(2) 0.07940(15) 0.0285(7) Uani 1 1 d .
O1 O 0.2638(4) 0.2327(6) 0.2012(4) 0.0213(17) Uani 1 1 d .
O2 O 0.2584(3) 0.0968(6) 0.0976(3) 0.0171(15) Uani 1 1 d .
O3 O 0.0442(3) 0.1717(7) -0.0186(4) 0.0250(18) Uani 1 1 d .
O4 O 0.1984(4) -0.0485(7) 0.1524(4) 0.034(2) Uani 1 1 d .
O5 O 0.0756(4) 0.2847(7) 0.1319(4) 0.032(2) Uani 1 1 d .
C1 C 0.3251(5) 0.1918(9) 0.2327(5) 0.017(2) Uani 1 1 d .
C2 C 0.3650(5) 0.2281(10) 0.2980(5) 0.023(2) Uani 1 1 d .
H2 H 0.3472 0.2824 0.3148 0.028 Uiso 1 1 calc R
C3 C 0.4277(6) 0.1896(10) 0.3384(6) 0.026(2) Uani 1 1 d .
H3 H 0.4528 0.2163 0.3824 0.031 Uiso 1 1 calc R
C4 C 0.4551(6) 0.1099(11) 0.3146(6) 0.032(3) Uani 1 1 d .
H4 H 0.4991 0.0824 0.3422 0.039 Uiso 1 1 calc R
C5 C 0.4180(6) 0.0721(11) 0.2511(6) 0.030(3) Uani 1 1 d .
H5 H 0.4368 0.0169 0.2358 0.036 Uiso 1 1 calc R
C6 C 0.3524(5) 0.1121(9) 0.2071(5) 0.019(2) Uani 1 1 d .
C7 C 0.3168(5) 0.0700(9) 0.1397(5) 0.017(2) Uani 1 1 d .
C8 C 0.3489(5) -0.0081(10) 0.1163(5) 0.022(2) Uani 1 1 d .
H8 H 0.3942 -0.0275 0.1452 0.026 Uiso 1 1 calc R
C9 C 0.3175(5) -0.0538(9) 0.0561(5) 0.021(2) Uani 1 1 d .
H9 H 0.2714 -0.0371 0.0294 0.025 Uiso 1 1 calc R
C10 C 0.3460(6) -0.1252(10) 0.0278(6) 0.025(2) Uani 1 1 d .
C11 C 0.3146(6) -0.1779(9) -0.0327(6) 0.025(2) Uani 1 1 d .
C12 C 0.2412(7) -0.1712(12) -0.0810(6) 0.039(3) Uani 1 1 d .
H12A H 0.2165 -0.1792 -0.0577 0.058 Uiso 1 1 calc R
H12B H 0.2284 -0.2324 -0.1134 0.058 Uiso 1 1 calc R
H12C H 0.2307 -0.0978 -0.1036 0.058 Uiso 1 1 calc R
C13 C 0.3599(7) -0.2401(11) -0.0442(6) 0.032(3) Uani 1 1 d .
H13 H 0.3467 -0.2821 -0.0833 0.038 Uiso 1 1 calc R
C14 C 0.4242(7) -0.2339(9) 0.0062(6) 0.030(3) Uani 1 1 d .
H14 H 0.4606 -0.2706 0.0063 0.036 Uiso 1 1 calc R
C15 C 0.1219(6) 0.2618(11) -0.0572(6) 0.028(3) Uani 1 1 d .
H15A H 0.0904 0.2363 -0.1020 0.042 Uiso 1 1 calc R
H15B H 0.1673 0.2588 -0.0497 0.042 Uiso 1 1 calc R
H15C H 0.1113 0.3399 -0.0514 0.042 Uiso 1 1 calc R
C16 C 0.1312(6) 0.0393(11) -0.0267(6) 0.030(3) Uani 1 1 d .
H16A H 0.1387 -0.0198 0.0057 0.045 Uiso 1 1 calc R
H16B H 0.1707 0.0461 -0.0312 0.045 Uiso 1 1 calc R
H16C H 0.0926 0.0189 -0.0692 0.045 Uiso 1 1 calc R
C17 C 0.1728(6) 0.0852(12) 0.2246(6) 0.035(3) Uani 1 1 d .
H17A H 0.1603 0.0187 0.2409 0.052 Uiso 1 1 calc R
H17B H 0.1448 0.1498 0.2214 0.052 Uiso 1 1 calc R
H17C H 0.2196 0.1038 0.2550 0.052 Uiso 1 1 calc R
C18 C 0.0754(6) 0.0201(11) 0.1032(6) 0.033(3) Uani 1 1 d .
H18A H 0.0609 0.0007 0.0575 0.049 Uiso 1 1 calc R
H18B H 0.0497 0.0851 0.1043 0.049 Uiso 1 1 calc R
H18C H 0.0681 -0.0450 0.1248 0.049 Uiso 1 1 calc R
C19 C 0.0879(6) 0.4302(10) 0.0547(6) 0.032(3) Uani 1 1 d .
H19A H 0.0554 0.3918 0.0141 0.049 Uiso 1 1 calc R
H19B H 0.1214 0.4680 0.0478 0.049 Uiso 1 1 calc R
H19C H 0.0650 0.4868 0.0667 0.049 Uiso 1 1 calc R
C20 C 0.1789(7) 0.4242(12) 0.1842(7) 0.044(4) Uani 1 1 d .
H20A H 0.1509 0.4808 0.1892 0.065 Uiso 1 1 calc R
H20B H 0.2099 0.4625 0.1739 0.065 Uiso 1 1 calc R
H20C H 0.2041 0.3816 0.2253 0.065 Uiso 1 1 calc R
Cl11 Cl 0.4290(6) 0.4189(12) 0.2113(6) 0.183(5) Uani 1 1 d .
O111 O 0.0655(12) 0.2467(15) 0.2790(11) 0.161(11) Uani 1 1 d .
C111 C 0.5000 0.363(11) 0.2500 0.44(9) Uani 1 2 d S

loop_
_atom_site_aniso_label
_atom_site_aniso_U_11
_atom_site_aniso_U_22
_atom_site_aniso_U_33
_atom_site_aniso_U_23
_atom_site_aniso_U_13
_atom_site_aniso_U_12
Ru1 0.0128(4) 0.0170(5) 0.0202(5) 0.0002(3) 0.0086(3) 0.0015(3)
S1 0.0265(15) 0.0277(16) 0.0358(17) -0.0021(12) 0.0194(13) 0.0075(12)
S2 0.0163(13) 0.0207(14) 0.0217(14) 0.0014(10) 0.0095(11) 0.0026(10)
S3 0.0176(13) 0.0255(15) 0.0239(14) 0.0036(11) 0.0114(11) 0.0006(11)
S4 0.0166(13) 0.0206(14) 0.0280(15) -0.0016(11) 0.0108(12) 0.0039(10)
Cl1 0.0227(14) 0.0242(15) 0.0427(17) 0.0027(12) 0.0196(13) -0.0035(11)
O1 0.024(4) 0.020(4) 0.023(4) -0.001(3) 0.014(3) 0.015(3)
O2 0.014(4) 0.016(4) 0.020(4) 0.002(3) 0.008(3) -0.002(3)
O3 0.010(4) 0.032(5) 0.031(4) 0.002(3) 0.009(3) -0.003(3)
O4 0.040(5) 0.021(4) 0.044(5) 0.005(4) 0.023(4) -0.002(4)
O5 0.026(4) 0.038(5) 0.041(5) 0.009(4) 0.023(4) 0.008(4)
C1 0.012(5) 0.013(5) 0.029(6) 0.002(4) 0.013(4) 0.002(4)
C2 0.017(5) 0.029(6) 0.026(6) -0.006(5) 0.012(5) -0.003(4)
C3 0.021(6) 0.028(6) 0.024(6) -0.007(5) 0.008(5) 0.000(5)
C4 0.018(6) 0.040(8) 0.032(7) -0.006(5) 0.007(5) 0.006(5)
C5 0.020(6) 0.043(8) 0.028(6) -0.004(5) 0.011(5) 0.010(5)
C6 0.010(5) 0.024(6) 0.023(6) 0.002(4) 0.009(4) 0.002(4)
C7 0.016(5) 0.012(5) 0.025(6) 0.005(4) 0.013(5) 0.001(4)
C8 0.017(5) 0.022(6) 0.027(6) 0.003(5) 0.012(5) 0.002(4)
C9 0.020(5) 0.017(5) 0.031(6) 0.002(4) 0.017(5) 0.003(4)
C10 0.026(6) 0.026(6) 0.028(6) 0.000(5) 0.017(5) 0.002(5)
C11 0.036(7) 0.014(6) 0.030(6) -0.002(4) 0.020(5) -0.003(5)
C12 0.042(8) 0.036(8) 0.032(7) -0.005(6) 0.014(6) -0.016(6)
C13 0.045(8) 0.024(6) 0.032(7) -0.005(5) 0.025(6) -0.001(6)
C14 0.044(7) 0.014(6) 0.047(8) 0.000(5) 0.034(7) 0.007(5)
C15 0.021(6) 0.038(7) 0.025(6) 0.004(5) 0.011(5) -0.001(5)
C16 0.023(6) 0.032(7) 0.029(6) -0.006(5) 0.009(5) -0.002(5)
C17 0.035(7) 0.048(8) 0.032(7) 0.006(6) 0.024(6) 0.007(6)
C18 0.022(6) 0.032(7) 0.043(8) 0.011(6) 0.015(6) -0.005(5)
C19 0.034(7) 0.019(6) 0.047(8) 0.007(5) 0.022(6) 0.013(5)
C20 0.035(7) 0.040(8) 0.048(8) -0.017(6) 0.015(6) 0.012(6)
Cl11 0.198(11) 0.234(13) 0.174(9) -0.073(9) 0.137(9) -0.061(10)
O111 0.29(2) 0.122(14) 0.24(2) -0.143(15) 0.25(2) -0.143(16)
C111 0.06(3) 0.6(2) 0.38(13) 0.000 -0.11(5) 0.000

loop_
_atom_type_symbol
_atom_type_description
_atom_type_scat_dispersion_real
_atom_type_scat_dispersion_imag
_atom_type_scat_source
C C 0.0033 0.0016 'International Tables Vol C Tables 4.2.6.8 and 6.1.1.4'
H H 0.0000 0.0000 'International Tables Vol C Tables 4.2.6.8 and 6.1.1.4'
O O 0.0106 0.0060 'International Tables Vol C Tables 4.2.6.8 and 6.1.1.4'
Cl Cl 0.1484 0.1585 'International Tables Vol C Tables 4.2.6.8 and 6.1.1.4'
S S 0.1246 0.1234 'International Tables Vol C Tables 4.2.6.8 and 6.1.1.4'
Ru Ru -1.2594 0.8363 'International Tables Vol C Tables 4.2.6.8 and 6.1.1.4'

loop_
_geom_angle_atom_site_label_1
_geom_angle_atom_site_label_2
_geom_angle_atom_site_label_3
_geom_angle
_geom_angle_site_symmetry_1
O1 Ru1 O2 88.8(3) .
O1 Ru1 S4 88.3(2) .
O2 Ru1 S4 176.2(2) .
O1 Ru1 S2 178.8(2) .
O2 Ru1 S2 90.0(2) .
S4 Ru1 S2 92.87(10) .
O1 Ru1 S3 85.8(2) .
O2 Ru1 S3 88.2(2) .
S4 Ru1 S3 93.98(10) .
S2 Ru1 S3 94.37(10) .
O1 Ru1 Cl1 86.1(2) .
O2 Ru1 Cl1 87.4(2) .
S4 Ru1 Cl1 90.03(10) .
S2 Ru1 Cl1 93.59(10) .
S3 Ru1 Cl1 170.90(10) .
C14 S1 C10 92.0(6) .
O3 S2 C15 106.1(5) .
O3 S2 C16 106.7(5) .
C15 S2 C16 98.3(6) .
O3 S2 Ru1 118.3(3) .
C15 S2 Ru1 114.5(4) .
C16 S2 Ru1 110.8(4) .
O4 S3 C18 107.9(6) .
O4 S3 C17 106.2(6) .
C18 S3 C17 99.4(6) .
O4 S3 Ru1 113.6(4) .
C18 S3 Ru1 117.2(4) .
C17 S3 Ru1 111.2(5) .
O5 S4 C19 106.7(5) .
O5 S4 C20 107.9(6) .
C19 S4 C20 98.3(7) .
O5 S4 Ru1 118.5(4) .
C19 S4 Ru1 114.6(4) .
C20 S4 Ru1 108.8(4) .
C1 O1 Ru1 127.2(6) .
C7 O2 Ru1 129.5(7) .
O1 C1 C2 115.6(9) .
O1 C1 C6 126.0(9) .
C2 C1 C6 118.3(9) .
C3 C2 C1 123.3(10) .
C3 C2 H2 118.3 .
C1 C2 H2 118.3 .
C2 C3 C4 119.3(11) .
C2 C3 H3 120.4 .
C4 C3 H3 120.4 .
C5 C4 C3 119.5(11) .
C5 C4 H4 120.2 .
C3 C4 H4 120.2 .
C4 C5 C6 122.6(11) .
C4 C5 H5 118.7 .
C6 C5 H5 118.7 .
C5 C6 C1 116.9(10) .
C5 C6 C7 119.4(10) .
C1 C6 C7 123.7(9) .
O2 C7 C8 114.7(9) .
O2 C7 C6 124.6(9) .
C8 C7 C6 120.6(9) .
C9 C8 C7 123.1(10) .
C9 C8 H8 118.4 .
C7 C8 H8 118.4 .
C8 C9 C10 126.8(11) .
C8 C9 H9 116.6 .
C10 C9 H9 116.6 .
C11 C10 C9 128.3(11) .
C11 C10 S1 110.8(9) .
C9 C10 S1 120.8(9) .
C10 C11 C13 111.9(11) .
C10 C11 C12 124.5(11) .
C13 C11 C12 123.5(11) .
C11 C12 H12A 109.5 .
C11 C12 H12B 109.5 .
H12A C12 H12B 109.5 .
C11 C12 H12C 109.5 .
H12A C12 H12C 109.5 .
H12B C12 H12C 109.5 .
C14 C13 C11 113.6(11) .
C14 C13 H13 123.2 .
C11 C13 H13 123.2 .
C13 C14 S1 111.7(9) .
C13 C14 H14 124.2 .
S1 C14 H14 124.2 .
S2 C15 H15A 109.5 .
S2 C15 H15B 109.5 .
H15A C15 H15B 109.5 .
S2 C15 H15C 109.5 .
H15A C15 H15C 109.5 .
H15B C15 H15C 109.5 .
S2 C16 H16A 109.5 .
S2 C16 H16B 109.5 .
H16A C16 H16B 109.5 .
S2 C16 H16C 109.5 .
H16A C16 H16C 109.5 .
H16B C16 H16C 109.5 .
S3 C17 H17A 109.5 .
S3 C17 H17B 109.5 .
H17A C17 H17B 109.5 .
S3 C17 H17C 109.5 .
H17A C17 H17C 109.5 .
H17B C17 H17C 109.5 .
S3 C18 H18A 109.5 .
S3 C18 H18B 109.5 .
H18A C18 H18B 109.5 .
S3 C18 H18C 109.5 .
H18A C18 H18C 109.5 .
H18B C18 H18C 109.5 .
S4 C19 H19A 109.5 .
S4 C19 H19B 109.5 .
H19A C19 H19B 109.5 .
S4 C19 H19C 109.5 .
H19A C19 H19C 109.5 .
H19B C19 H19C 109.5 .
S4 C20 H20A 109.5 .
S4 C20 H20B 109.5 .
H20A C20 H20B 109.5 .
S4 C20 H20C 109.5 .
H20A C20 H20C 109.5 .
H20B C20 H20C 109.5 .
Cl11 C111 Cl11 130(9) 2_655

loop_
_geom_bond_atom_site_label_1
_geom_bond_atom_site_label_2
_geom_bond_distance
_geom_bond_site_symmetry_2
Ru1 O1 2.033(7) .
Ru1 O2 2.069(7) .
Ru1 S4 2.242(3) .
Ru1 S2 2.245(3) .
Ru1 S3 2.279(3) .
Ru1 Cl1 2.407(3) .
S1 C14 1.706(12) .
S1 C10 1.742(12) .
S2 O3 1.494(7) .
S2 C15 1.782(12) .
S2 C16 1.786(12) .
S3 O4 1.455(9) .
S3 C18 1.771(12) .
S3 C17 1.784(12) .
S4 O5 1.478(8) .
S4 C19 1.777(12) .
S4 C20 1.787(13) .
O1 C1 1.321(12) .
O2 C7 1.253(12) .
C1 C2 1.405(15) .
C1 C6 1.427(14) .
C2 C3 1.354(16) .
C2 H2 0.9500 .
C3 C4 1.402(16) .
C3 H3 0.9500 .
C4 C5 1.369(17) .
C4 H4 0.9500 .
C5 C6 1.424(15) .
C5 H5 0.9500 .
C6 C7 1.458(15) .
C7 C8 1.457(15) .
C8 C9 1.337(16) .
C8 H8 0.9500 .
C9 C10 1.428(15) .
C9 H9 0.9500 .
C10 C11 1.378(16) .
C11 C13 1.419(17) .
C11 C12 1.501(18) .
C12 H12A 0.9800 .
C12 H12B 0.9800 .
C12 H12C 0.9800 .
C13 C14 1.364(18) .
C13 H13 0.9500 .
C14 H14 0.9500 .
C15 H15A 0.9800 .
C15 H15B 0.9800 .
C15 H15C 0.9800 .
C16 H16A 0.9800 .
C16 H16B 0.9800 .
C16 H16C 0.9800 .
C17 H17A 0.9800 .
C17 H17B 0.9800 .
C17 H17C 0.9800 .
C18 H18A 0.9800 .
C18 H18B 0.9800 .
C18 H18C 0.9800 .
C19 H19A 0.9800 .
C19 H19B 0.9800 .
C19 H19C 0.9800 .
C20 H20A 0.9800 .
C20 H20B 0.9800 .
C20 H20C 0.9800 .
Cl11 C111 1.57(6) .
C111 Cl11 1.57(6) 2_655

loop_
_geom_torsion_atom_site_label_1
_geom_torsion_atom_site_label_2
_geom_torsion_atom_site_label_3
_geom_torsion_atom_site_label_4
_geom_torsion
O1 Ru1 S2 O3 156(11)
O2 Ru1 S2 O3 147.0(4)
S4 Ru1 S2 O3 -35.4(4)
S3 Ru1 S2 O3 58.8(4)
Cl1 Ru1 S2 O3 -125.7(4)
O1 Ru1 S2 C15 -77(11)
O2 Ru1 S2 C15 -86.8(5)
S4 Ru1 S2 C15 90.8(5)
S3 Ru1 S2 C15 -175.0(5)
Cl1 Ru1 S2 C15 0.6(5)
O1 Ru1 S2 C16 33(11)
O2 Ru1 S2 C16 23.3(5)
S4 Ru1 S2 C16 -159.2(5)
S3 Ru1 S2 C16 -64.9(5)
Cl1 Ru1 S2 C16 110.6(5)
O1 Ru1 S3 O4 -85.8(5)
O2 Ru1 S3 O4 3.1(5)
S4 Ru1 S3 O4 -173.9(4)
S2 Ru1 S3 O4 92.9(4)
Cl1 Ru1 S3 O4 -58.0(8)
O1 Ru1 S3 C18 147.3(6)
O2 Ru1 S3 C18 -123.9(6)
S4 Ru1 S3 C18 59.2(5)
S2 Ru1 S3 C18 -34.0(5)
Cl1 Ru1 S3 C18 175.1(8)
O1 Ru1 S3 C17 34.0(5)
O2 Ru1 S3 C17 122.9(5)
S4 Ru1 S3 C17 -54.1(5)
S2 Ru1 S3 C17 -147.3(5)
Cl1 Ru1 S3 C17 61.8(9)
O1 Ru1 S4 O5 -99.0(5)
O2 Ru1 S4 O5 -139(3)
S2 Ru1 S4 O5 81.3(4)
S3 Ru1 S4 O5 -13.3(4)
Cl1 Ru1 S4 O5 174.9(4)
O1 Ru1 S4 C19 133.5(5)
O2 Ru1 S4 C19 94(3)
S2 Ru1 S4 C19 -46.2(5)
S3 Ru1 S4 C19 -140.8(5)
Cl1 Ru1 S4 C19 47.4(5)
O1 Ru1 S4 C20 24.7(6)
O2 Ru1 S4 C20 -15(3)
S2 Ru1 S4 C20 -155.1(6)
S3 Ru1 S4 C20 110.4(6)
Cl1 Ru1 S4 C20 -61.5(6)
O2 Ru1 O1 C1 2.6(8)
S4 Ru1 O1 C1 -175.0(8)
S2 Ru1 O1 C1 -7(12)
S3 Ru1 O1 C1 90.9(8)
Cl1 Ru1 O1 C1 -84.9(8)
O1 Ru1 O2 C7 -0.2(8)
S4 Ru1 O2 C7 39(4)
S2 Ru1 O2 C7 179.6(8)
S3 Ru1 O2 C7 -86.0(8)
Cl1 Ru1 O2 C7 86.0(8)
Ru1 O1 C1 C2 177.7(7)
Ru1 O1 C1 C6 -5.0(15)
O1 C1 C2 C3 176.2(11)
C6 C1 C2 C3 -1.3(17)
C1 C2 C3 C4 0.4(18)
C2 C3 C4 C5 -0.3(19)
C3 C4 C5 C6 1(2)
C4 C5 C6 C1 -2.2(18)
C4 C5 C6 C7 178.3(12)
O1 C1 C6 C5 -175.1(10)
C2 C1 C6 C5 2.1(15)
O1 C1 C6 C7 4.4(17)
C2 C1 C6 C7 -178.4(10)
Ru1 O2 C7 C8 -179.4(7)
Ru1 O2 C7 C6 -0.1(15)
C5 C6 C7 O2 177.8(10)
C1 C6 C7 O2 -1.7(17)
C5 C6 C7 C8 -2.9(16)
C1 C6 C7 C8 177.6(10)
O2 C7 C8 C9 -4.1(15)
C6 C7 C8 C9 176.5(10)
C7 C8 C9 C10 175.8(11)
C8 C9 C10 C11 176.7(12)
C8 C9 C10 S1 -5.6(17)
C14 S1 C10 C11 -0.6(9)
C14 S1 C10 C9 -178.7(10)
C9 C10 C11 C13 178.7(11)
S1 C10 C11 C13 0.8(13)
C9 C10 C11 C12 -2(2)
S1 C10 C11 C12 -179.5(9)
C10 C11 C13 C14 -0.5(15)
C12 C11 C13 C14 179.7(11)
C11 C13 C14 S1 0.0(14)
C10 S1 C14 C13 0.4(10)
